data_2011983
loop_
_publ_author_name
'  Ma\/lecka,  Magdalena'
'  Rybarczyk, Agnieszka'
'  Olszak, Tomasz A. '
'  Malinowska, Katarzyna '
'  Ochocki, Justyn '

_publ_section_title
;
 <i>trans</i>-Diaquatetrakis(3,5-dimethylpyrazole-<i>N</i>^2^)nickel(II)
 dichloride
;
_journal_issue 5
_journal_name_full 'Acta Crystallographica Section C'
_journal_page_first 513
_journal_page_last 514
_journal_paper_doi 10.1107/S0108270100020746
_journal_volume 57
_journal_year 2001
_chemical_formula_iupac '[Ni(C5 H8 N2 )4 (H2 O)2 ]Cl2 '
_chemical_formula_moiety 'C20 H36  N8 Ni O2 2+ , 2Cl - '
_chemical_formula_sum 'C20 H36 Cl2 N8 Ni O2'
_chemical_formula_weight 550.18
_chemical_name_systematic
;
trans diaqua [tetrakis(3,5-dimethylopyrazole- N^2^)] nickel (II) dichloride
;
_space_group_IT_number 15
_symmetry_cell_setting monoclinic
_symmetry_space_group_name_Hall '-C 2yc'
_symmetry_space_group_name_H-M 'C 1 2/c 1'
_audit_creation_method SHELXL-97
_cell_angle_alpha 90.00
_cell_angle_beta 92.77(2)
_cell_angle_gamma 90.00
_cell_formula_units_Z 4
_cell_length_a 10.505(3)
_cell_length_b 14.213(2)
_cell_length_c 18.822(3)
_cell_measurement_reflns_used 25
_cell_measurement_temperature 293(2)
_cell_measurement_theta_max 12.760
_cell_measurement_theta_min 6.125
_cell_volume 2807.0(10)
_computing_cell_refinement 'MSC/AFC Diffractometer Control Software'
_computing_data_collection
;MSC/AFC Diffractometer Control Software (Molecular Structure Corporation,
 1989a)
;
_computing_data_reduction 'TEXSAN (Molecular Structure Corporation, 1989b)'
_computing_molecular_graphics
;
ORTEX (McArdle, 1995)
;
_computing_publication_material 'PARST97 (Nardelli, 1996)'
_computing_structure_refinement 'SHELXL97 (Sheldrick, 1997)'
_computing_structure_solution 'SHELXS86 (Sheldrick, 1990)'
_diffrn_ambient_temperature 293(2)
_diffrn_measurement_device_type 'AFC5S Rigaku'
_diffrn_measurement_method '\w scan'
_diffrn_radiation_monochromator graphite
_diffrn_radiation_source 'fine-focus sealed tube'
_diffrn_radiation_type MoK\a
_diffrn_radiation_wavelength .71069
_diffrn_reflns_av_R_equivalents .0240
_diffrn_reflns_av_sigmaI/netI .0657
_diffrn_reflns_limit_h_max 15
_diffrn_reflns_limit_h_min 0
_diffrn_reflns_limit_k_max 21
_diffrn_reflns_limit_k_min 0
_diffrn_reflns_limit_l_max 28
_diffrn_reflns_limit_l_min -28
_diffrn_reflns_number 5343
_diffrn_reflns_theta_full 32.57
_diffrn_reflns_theta_max 32.57
_diffrn_reflns_theta_min 3.59
_diffrn_standards_decay_% <2
_diffrn_standards_interval_time 150
_diffrn_standards_number 3
_exptl_absorpt_coefficient_mu .912
_exptl_absorpt_correction_T_max .788
_exptl_absorpt_correction_T_min .560
_exptl_absorpt_correction_type analytical
_exptl_absorpt_process_details '(de Meulenaer & Tompa, 1965)'
_exptl_crystal_colour 'light blue'
_exptl_crystal_density_diffrn 1.302
_exptl_crystal_density_meas 1.300
_exptl_crystal_density_method
;
flotation in xylene, bromobenzene, toluene and heptane
;
_exptl_crystal_description block
_exptl_crystal_F_000 1160
_exptl_crystal_size_max .5
_exptl_crystal_size_mid .2
_exptl_crystal_size_min .2
_refine_diff_density_max .842
_refine_diff_density_min -.847
_refine_ls_extinction_method none
_refine_ls_goodness_of_fit_ref 1.050
_refine_ls_hydrogen_treatment mixed
_refine_ls_matrix_type full
_refine_ls_number_parameters 185
_refine_ls_number_reflns 5109
_refine_ls_number_restraints 0
_refine_ls_restrained_S_all 1.050
_refine_ls_R_factor_all .1222
_refine_ls_R_factor_gt .0567
_refine_ls_shift/su_max .026
_refine_ls_shift/su_mean .001
_refine_ls_structure_factor_coef Fsqd
_refine_ls_weighting_details
;
 w=1/[\s^2^(Fo^2^)+(0.0852P)^2^] where P=(Fo^2^+2Fc^2^)/3'
;
_refine_ls_weighting_scheme calc
_refine_ls_wR_factor_ref .1706
_reflns_number_gt 3056
_reflns_number_total 5110
_reflns_threshold_expression I>2\s(I)
_cod_data_source_file na1497.cif
_cod_data_source_block I
_cod_depositor_comments
;
The following automatic conversions were performed:
'_symmetry_cell_setting' value 'Monoclinic' changed to 'monoclinic'
according to '/home/saulius/struct/CIF-dictionaries/cif_core.dic'
dictionary named 'cif_core.dic' version 2.4.1 from 2010-06-29.

Automatic conversion script
Id: cif_fix_enum 1527 2010-12-29 10:47:43Z saulius 

The following automatic conversions were performed:

'_symmetry_cell_setting' value 'Monoclinic' changed to 'monoclinic'
according to /home/saulius/struct/CIF-dictionaries/cif_core.dic
dictionary named 'cif_core.dic' version 2.4.1 from
2010-06-29.

'_exptl_absorpt_correction_type' value ' analytical'
changed to 'analytical' according to
/home/saulius/struct/CIF-dictionaries/cif_core.dic dictionary named
'cif_core.dic' version 2.4.1 from 2010-06-29.

Automatic conversion script
Id: cif_fix_values 1715 2011-07-08 13:25:40Z adriana 
;
_cod_original_cell_volume 2807.1(10)
_cod_original_sg_symbol_H-M 'C 2/c'
_cod_database_code 2011983
_cod_database_fobs_code 2011983

loop_
_symmetry_equiv_pos_as_xyz
'x, y, z'
'-x, y, -z+1/2'
'x+1/2, y+1/2, z'
'-x+1/2, y+1/2, -z+1/2'
'-x, -y, -z'
'x, -y, z-1/2'
'-x+1/2, -y+1/2, -z'
'x+1/2, -y+1/2, z-1/2'

loop_
_atom_site_label
_atom_site_fract_x
_atom_site_fract_y
_atom_site_fract_z
_atom_site_U_iso_or_equiv
_atom_site_adp_type
_atom_site_calc_flag
_atom_site_refinement_flags
_atom_site_occupancy
_atom_site_disorder_assembly
_atom_site_disorder_group
_atom_site_type_symbol
Ni1 .0000 .58603(3) .2500 .03122(14) Uani d S 1 . . Ni
O1 .0000 .7315(2) .2500 .0457(7) Uani d S 1 . . O
H101 .055(3) .757(2) .2574(18) .044(10) Uiso d . 1 . . H
O2 .0000 .4404(2) .2500 .0454(7) Uani d S 1 . . O
H201 -.049(3) .411(2) .259(2) .051(11) Uiso d . 1 . . H
Cl3 .74899(8) .16394(6) .72457(5) .0598(2) Uani d . 1 . . Cl
N1 -.2219(2) .65599(19) .32991(15) .0494(6) Uani d . 1 . . N
H1 -.232(3) .695(2) .2947(17) .046(9) Uiso d . 1 . . H
N2 -.1348(2) .58546(16) .32987(11) .0391(5) Uani d . 1 . . N
C3 -.1448(3) .5412(2) .39241(15) .0462(6) Uani d . 1 . . C
C6 -.0682(4) .4573(2) .41348(17) .0576(8) Uani d . 1 . . C
H61 .0172 .4649 .3983 .118(18) Uiso calc R 1 . . H
H62 -.1057 .4023 .3915 .087(14) Uiso calc R 1 . . H
H63 -.0663 .4504 .4643 .079(12) Uiso calc R 1 . . H
C4 -.2371(4) .5863(3) .4314(2) .0649(10) Uani d . 1 . . C
H4 -.255(4) .570(3) .472(2) .086(14) Uiso d . 1 . . H
C5 -.2839(4) .6593(3) .3906(2) .0645(10) Uani d . 1 . . C
C7 -.3824(5) .7338(4) .4022(3) .1036(18) Uani d . 1 . . C
H71 -.3556 .7921 .3819 .114 Uiso calc R 1 . . H
H72 -.3922 .7419 .4522 .114 Uiso calc R 1 . . H
H73 -.4623 .7149 .3797 .114 Uiso calc R 1 . . H
N8 .2494(2) .52407(19) .32034(14) .0455(6) Uani d . 1 . . N
H8 .251(4) .491(3) .289(2) .064(12) Uiso d . 1 . . H
N9 .1546(2) .58818(16) .32674(11) .0381(4) Uani d . 1 . . N
C10 .1828(3) .6317(2) .38899(14) .0419(6) Uani d . 1 . . C
C13 .1033(4) .7092(2) .41651(17) .0543(8) Uani d . 1 . . C
H131 .1043 .7060 .4675 .105(15) Uiso calc R 1 . . H
H132 .0173 .7028 .3975 .113(17) Uiso calc R 1 . . H
H133 .1371 .7687 .4023 .101(15) Uiso calc R 1 . . H
C11 .2953(3) .5942(3) .42011(18) .0585(8) Uani d . 1 . . C
H11 .332(4) .607(3) .468(2) .083(13) Uiso d . 1 . . H
C12 .3338(3) .5257(3) .37614(19) .0583(8) Uani d . 1 . . C
C14 .4454(4) .4591(4) .3796(3) .0948(16) Uani d . 1 . . C
H141 .4206 .4004 .3578 .104 Uiso calc R 1 . . H
H142 .4724 .4484 .4284 .104 Uiso calc R 1 . . H
H143 .5144 .4859 .3548 .104 Uiso calc R 1 . . H

loop_
_atom_site_aniso_label
_atom_site_aniso_U_11
_atom_site_aniso_U_22
_atom_site_aniso_U_33
_atom_site_aniso_U_12
_atom_site_aniso_U_13
_atom_site_aniso_U_23
Ni1 .0290(2) .0265(2) .0382(2) .000 .00162(15) .000
O1 .0356(16) .0299(14) .071(2) .000 -.0038(15) .000
O2 .0350(15) .0282(13) .074(2) .000 .0112(14) .000
Cl3 .0553(5) .0515(4) .0725(5) -.0242(4) .0004(4) .0036(4)
N1 .0430(13) .0451(14) .0612(15) .0064(11) .0145(11) .0062(12)
N2 .0380(11) .0367(11) .0429(11) .0008(9) .0044(9) .0009(9)
C3 .0528(17) .0440(15) .0420(14) -.0087(13) .0042(12) -.0016(11)
C6 .077(2) .0492(18) .0461(16) -.0043(17) -.0055(15) .0078(14)
C4 .076(2) .067(2) .0550(18) -.0077(19) .0290(17) .0025(17)
C5 .059(2) .059(2) .079(2) .0036(16) .0340(18) -.0020(17)
C7 .089(3) .091(3) .137(4) .027(3) .062(3) -.002(3)
N8 .0389(12) .0455(14) .0516(14) .0076(10) -.0040(10) -.0097(11)
N9 .0339(10) .0368(11) .0433(11) .0031(9) -.0005(8) -.0032(9)
C10 .0451(14) .0386(14) .0417(13) -.0066(11) -.0003(11) -.0009(11)
C13 .066(2) .0458(17) .0510(16) .0012(15) .0023(15) -.0100(13)
C11 .0568(19) .064(2) .0530(17) .0001(16) -.0160(14) -.0083(15)
C12 .0442(16) .060(2) .069(2) .0098(15) -.0155(14) -.0029(16)
C14 .063(3) .102(4) .115(4) .035(3) -.036(2) -.022(3)

loop_
_atom_type_symbol
_atom_type_description
_atom_type_scat_dispersion_real
_atom_type_scat_dispersion_imag
_atom_type_scat_source
C C .0033 .0016 'International Tables Vol C Tables 4.2.6.8 and 6.1.1.4'
H H .0000 .0000 'International Tables Vol C Tables 4.2.6.8 and 6.1.1.4'
N N .0061 .0033 'International Tables Vol C Tables 4.2.6.8 and 6.1.1.4'
Cl Cl .1484 .1585 'International Tables Vol C Tables 4.2.6.8 and 6.1.1.4'
Ni Ni .3393 1.1124 'International Tables Vol C Tables 4.2.6.8 and 6.1.1.4'
O O .0106 .0060 'International Tables Vol C Tables 4.2.6.8 and 6.1.1.4'

loop_
_geom_angle_atom_site_label_1
_geom_angle_atom_site_label_2
_geom_angle_atom_site_label_3
_geom_angle_site_symmetry_1
_geom_angle_site_symmetry_3
_geom_angle
_geom_angle_publ_flag
O1 Ni1 O2 . . 180.0 no
O1 Ni1 N2 . 2 90.22(6) no
O2 Ni1 N2 . 2 89.78(6) no
O1 Ni1 N2 . . 90.22(6) yes
O2 Ni1 N2 . . 89.78(6) yes
N2 Ni1 N2 2 . 179.56(13) no
O1 Ni1 N9 . . 89.17(6) yes
O2 Ni1 N9 . . 90.83(6) yes
N2 Ni1 N9 2 . 88.12(8) no
N2 Ni1 N9 . . 91.88(8) yes
O1 Ni1 N9 . 2 89.17(6) no
O2 Ni1 N9 . 2 90.83(6) no
N2 Ni1 N9 2 2 91.88(8) no
N2 Ni1 N9 . 2 88.12(8) no
N9 Ni1 N9 . 2 178.35(12) no
Ni1 O1 H101 . . 121(3) no
Ni1 O2 H201 . . 127(3) no
C5 N1 N2 . . 112.4(3) no
C5 N1 H1 . . 125(2) no
N2 N1 H1 . . 122(2) no
C3 N2 N1 . . 105.3(2) no
C3 N2 Ni1 . . 135.1(2) no
N1 N2 Ni1 . . 118.17(17) no
N2 C3 C4 . . 109.3(3) no
N2 C3 C6 . . 123.1(3) no
C4 C3 C6 . . 127.6(3) no
C3 C6 H61 . . 109.5 no
C3 C6 H62 . . 109.5 no
H61 C6 H62 . . 109.5 no
C3 C6 H63 . . 109.5 no
H61 C6 H63 . . 109.5 no
H62 C6 H63 . . 109.5 no
C5 C4 C3 . . 107.1(3) no
C5 C4 H4 . . 129(3) no
C3 C4 H4 . . 123(3) no
N1 C5 C4 . . 105.8(3) no
N1 C5 C7 . . 120.9(4) no
C4 C5 C7 . . 133.3(4) no
C5 C7 H71 . . 109.5 no
C5 C7 H72 . . 109.5 no
H71 C7 H72 . . 109.5 no
C5 C7 H73 . . 109.5 no
H71 C7 H73 . . 109.5 no
H72 C7 H73 . . 109.5 no
C12 N8 N9 . . 112.2(3) no
C12 N8 H8 . . 126(3) no
N9 N8 H8 . . 122(3) no
C10 N9 N8 . . 104.7(2) no
C10 N9 Ni1 . . 136.82(19) no
N8 N9 Ni1 . . 118.04(17) no
N9 C10 C11 . . 109.6(3) no
N9 C10 C13 . . 122.6(3) no
C11 C10 C13 . . 127.8(3) no
C10 C13 H131 . . 109.5 no
C10 C13 H132 . . 109.5 no
H131 C13 H132 . . 109.5 no
C10 C13 H133 . . 109.5 no
H131 C13 H133 . . 109.5 no
H132 C13 H133 . . 109.5 no
C12 C11 C10 . . 106.8(3) no
C12 C11 H11 . . 126(2) no
C10 C11 H11 . . 127(2) no
N8 C12 C11 . . 106.6(3) no
N8 C12 C14 . . 120.4(3) no
C11 C12 C14 . . 133.0(3) no
C12 C14 H141 . . 109.5 no
C12 C14 H142 . . 109.5 no
H141 C14 H142 . . 109.5 no
C12 C14 H143 . . 109.5 no
H141 C14 H143 . . 109.5 no
H142 C14 H143 . . 109.5 no

loop_
_geom_bond_atom_site_label_1
_geom_bond_atom_site_label_2
_geom_bond_site_symmetry_2
_geom_bond_distance
_geom_bond_publ_flag
Ni1 O1 . 2.068(3) yes
Ni1 O2 . 2.070(3) yes
Ni1 N2 2 2.115(2) no
Ni1 N2 . 2.115(2) yes
Ni1 N9 . 2.121(2) yes
Ni1 N9 2 2.121(2) no
O1 H101 . .69(3) no
O2 H201 . .69(3) no
N1 C5 . 1.344(4) no
N1 N2 . 1.357(3) no
N1 H1 . .87(3) no
N2 C3 . 1.343(4) no
C3 C4 . 1.399(5) no
C3 C6 . 1.482(5) no
C6 H61 . .9600 no
C6 H62 . .9600 no
C6 H63 . .9600 no
C4 C5 . 1.368(6) no
C4 H4 . .84(4) no
C5 C7 . 1.502(5) no
C7 H71 . .9600 no
C7 H72 . .9600 no
C7 H73 . .9600 no
N8 C12 . 1.342(4) no
N8 N9 . 1.360(3) no
N8 H8 . .75(4) no
N9 C10 . 1.345(3) no
C10 C11 . 1.399(4) no
C10 C13 . 1.490(4) no
C13 H131 . .9600 no
C13 H132 . .9600 no
C13 H133 . .9600 no
C11 C12 . 1.353(5) no
C11 H11 . .99(4) no
C12 C14 . 1.506(5) no
C14 H141 . .9600 no
C14 H142 . .9600 no
C14 H143 . .9600 no

loop_
_geom_hbond_atom_site_label_D
_geom_hbond_atom_site_label_H
_geom_hbond_atom_site_label_A
_geom_hbond_site_symmetry_A
_geom_hbond_distance_DH
_geom_hbond_distance_HA
_geom_hbond_distance_DA
_geom_hbond_angle_DHA
_geom_hbond_publ_flag
O1 H101 Cl3 5_666 .69(3) 2.35(3) 3.044(2) 175(3) yes
O2 H201 Cl3 7_556 .69(3) 2.39(3) 3.065(2) 166(4) yes
N1 H1 Cl3 6_465 .87(3) 2.40(3) 3.242(3) 164(3) yes
N8 H8 Cl3 8_455 .75(4) 2.52(4) 3.223(3) 157(4) yes
